data_1575585
loop_
_publ_author_name
'Fan, Lin'
'Wang, Pengyang'
'He, Chang'
'Chen, Xiaoyu'
'Dai, Linlong'
'Xiong, Daokai'
'Zhong, Guofu'

_publ_section_title
;
 Regiodivergent Lewis acid catalysis of bicyclo[1.1.0]butanes with
 2-naphthols.
;
_journal_issue 39
_journal_name_full 'Chemical science'
_journal_page_first 18255
_journal_page_last 18262
_journal_paper_doi 10.1039/d5sc05468k
_journal_volume 16
_journal_year 2025
_chemical_formula_moiety 'C27 H22 O2'
_chemical_formula_sum 'C27 H22 O2'
_chemical_formula_weight 378.44
_space_group_crystal_system monoclinic
_space_group_IT_number 14
_space_group_name_Hall '-P 2ybc'
_space_group_name_H-M_alt 'P 1 21/c 1'
_atom_sites_solution_hydrogens geom
_atom_sites_solution_primary dual
_audit_creation_date 2025-01-13
_audit_creation_method
;
Olex2 1.5
(compiled 2024.02.16 svn.r378c4104 for OlexSys, GUI svn.r6928)
;
_audit_update_record
;
2025-01-14 deposited with the CCDC.	2025-08-28 downloaded from the CCDC.
;
_cell_angle_alpha 90
_cell_angle_beta 93.006(6)
_cell_angle_gamma 90
_cell_formula_units_Z 4
_cell_length_a 6.5568(10)
_cell_length_b 22.582(4)
_cell_length_c 13.2604(19)
_cell_measurement_reflns_used 9922
_cell_measurement_temperature 300.00
_cell_measurement_theta_max 26.55
_cell_measurement_theta_min 2.37
_cell_volume 1960.7(5)
_computing_cell_refinement 'SAINT V8.41 (Bruker, 2024)'
_computing_data_collection 'APEX6 V2024.9-0 (Bruker, 2024)'
_computing_data_reduction 'SAINT V8.41 (Bruker, 2024)'
_computing_molecular_graphics 'Olex2 1.5 (Dolomanov et al., 2009)'
_computing_publication_material 'Olex2 1.5 (Dolomanov et al., 2009)'
_computing_structure_refinement 'SHELXL 2019/3 (Sheldrick, 2015)'
_computing_structure_solution 'SHELXT  (Sheldrick, 2015)'
_diffrn_ambient_temperature 300.00
_diffrn_detector CPAD
_diffrn_detector_area_resol_mean 7.41
_diffrn_detector_type 'Bruker PHOTON II'
_diffrn_measured_fraction_theta_full 0.993
_diffrn_measured_fraction_theta_max 0.994
_diffrn_measurement_device 'four-circle diffractometer'
_diffrn_measurement_device_type 'Bruker D8 VENTURE TXS PHOTON II'
_diffrn_measurement_method '\w and \f shutterless scans'
_diffrn_measurement_specimen_support 'nylon loop'
_diffrn_radiation_monochromator 'Helios Multi-layer Optic'
_diffrn_radiation_probe x-ray
_diffrn_radiation_type MoK\a
_diffrn_radiation_wavelength 0.71073
_diffrn_reflns_av_R_equivalents 0.0768
_diffrn_reflns_av_unetI/netI 0.0278
_diffrn_reflns_Laue_measured_fraction_full 0.993
_diffrn_reflns_Laue_measured_fraction_max 0.994
_diffrn_reflns_limit_h_max 8
_diffrn_reflns_limit_h_min -8
_diffrn_reflns_limit_k_max 29
_diffrn_reflns_limit_k_min -29
_diffrn_reflns_limit_l_max 17
_diffrn_reflns_limit_l_min -17
_diffrn_reflns_number 53355
_diffrn_reflns_point_group_measured_fraction_full 0.993
_diffrn_reflns_point_group_measured_fraction_max 0.994
_diffrn_reflns_theta_full 25.242
_diffrn_reflns_theta_max 27.528
_diffrn_reflns_theta_min 2.370
_diffrn_source TXS
_diffrn_source_current 1.6
_diffrn_source_power 0.08
_diffrn_source_type 'Rotaing Anode'
_diffrn_source_voltage 50.0
_diffrn_standards_number 0
_exptl_absorpt_coefficient_mu 0.079
_exptl_absorpt_correction_T_max 0.7456
_exptl_absorpt_correction_T_min 0.7127
_exptl_absorpt_correction_type multi-scan
_exptl_absorpt_process_details
;
SADABS-2016/2 (Bruker,2016/2) was used for absorption correction.
wR2(int) was 0.1438 before and 0.0661 after correction.
The Ratio of minimum to maximum transmission is 0.9559.
The \l/2 correction factor is Not present.
;
_exptl_crystal_density_diffrn 1.282
_exptl_crystal_description block
_exptl_crystal_F_000 800
_exptl_crystal_size_max 0.13
_exptl_crystal_size_mid 0.12
_exptl_crystal_size_min 0.09
_refine_diff_density_max 0.201
_refine_diff_density_min -0.155
_refine_diff_density_rms 0.034
_refine_ls_extinction_method none
_refine_ls_goodness_of_fit_ref 1.048
_refine_ls_hydrogen_treatment constr
_refine_ls_matrix_type full
_refine_ls_number_parameters 263
_refine_ls_number_reflns 4494
_refine_ls_number_restraints 0
_refine_ls_restrained_S_all 1.048
_refine_ls_R_factor_all 0.0626
_refine_ls_R_factor_gt 0.0450
_refine_ls_shift/su_max 0.000
_refine_ls_shift/su_mean 0.000
_refine_ls_structure_factor_coef Fsqd
_refine_ls_weighting_details 'w=1/[\s^2^(Fo^2^)+(0.0518P)^2^+0.4896P] where P=(Fo^2^+2Fc^2^)/3'
_refine_ls_weighting_scheme calc
_refine_ls_wR_factor_gt 0.1089
_refine_ls_wR_factor_ref 0.1227
_reflns_Friedel_coverage 0.000
_reflns_number_gt 3429
_reflns_number_total 4494
_reflns_threshold_expression 'I > 2\s(I)'
_cod_data_source_file d5sc05468k2.cif
_cod_data_source_block mo_250112lu_lgpz0655399_2_0m
_cod_depositor_comments
;
The following automatic conversions were performed:

data item '_diffrn_radiation_probe' value 'X-ray' was changed to
'x-ray' in accordance with the
/home/data/users/saulius/crontab/automatic-downloads/rss-feeds/RSC/lib/dictionaries/cif_core.dic
dictionary named 'cif_core.dic' version 2.4.2 last updated on
2011-04-26.

Automatic conversion script
Id: cif_fix_values 8170 2020-07-09 18:12:32Z antanas 

 Adding full bibliography for 1575583--1575585.cif.
;
_cod_database_code 1575585
_shelx_shelxl_version_number 2019/3
_shelx_space_group_comment
;
The symmetry employed for this shelxl refinement is uniquely defined
by the following loop, which should always be used as a source of
symmetry information in preference to the above space-group names.
They are only intended as comments.
;
_shelx_estimated_absorpt_t_max 0.993
_shelx_estimated_absorpt_t_min 0.990
_olex2_refinement_description
;
1. Fixed Uiso
 At 1.2 times of:
  All C(H) groups, All C(H,H) groups
 At 1.5 times of:
  All O(H) groups
2.a Ternary CH refined with riding coordinates:
 C10(H10)
2.b Secondary CH2 refined with riding coordinates:
 C19(H19A,H19B), C18(H18A,H18B)
2.c Aromatic/amide H refined with riding coordinates:
 C22(H22), C13(H13), C23(H23), C3(H3), C17(H17), C14(H14), C27(H27), C5(H5),
 C16(H16), C2(H2), C15(H15), C24(H24), C1(H1A), C26(H26), C6(H6), C25(H25)
2.d Idealised tetrahedral OH refined as rotating group:
 O1(H1)
;
_olex2_submission_special_instructions 'No special instructions were received'
_site XU

loop_
_space_group_symop_operation_xyz
'x, y, z'
'-x, y+1/2, -z+1/2'
'-x, -y, -z'
'x, -y-1/2, z-1/2'

loop_
_atom_site_label
_atom_site_type_symbol
_atom_site_fract_x
_atom_site_fract_y
_atom_site_fract_z
_atom_site_U_iso_or_equiv
_atom_site_adp_type
_atom_site_occupancy
_atom_site_site_symmetry_order
_atom_site_calc_flag
_atom_site_refinement_flags_posn
_atom_site_refinement_flags_adp
_atom_site_refinement_flags_occupancy
_atom_site_disorder_assembly
_atom_site_disorder_group
O1 O 0.54627(15) 0.52296(5) 0.09609(7) 0.0453(3) Uani 1 1 d . . . . .
H1 H 0.579596 0.539749 0.044652 0.068 Uiso 1 1 calc R U . . .
O2 O 0.87658(19) 0.39340(5) 0.24623(10) 0.0650(3) Uani 1 1 d . . . . .
C8 C 0.6811(2) 0.47979(6) 0.25363(10) 0.0365(3) Uani 1 1 d . . . . .
C10 C 0.6713(2) 0.58443(6) 0.24022(9) 0.0348(3) Uani 1 1 d . . . . .
H10 H 0.539027 0.601683 0.218618 0.042 Uiso 1 1 calc R U . . .
C11 C 0.6455(2) 0.55269(6) 0.34352(9) 0.0360(3) Uani 1 1 d . . . . .
C20 C 0.8290(2) 0.63270(6) 0.23723(10) 0.0393(3) Uani 1 1 d . . . . .
C12 C 0.6098(2) 0.59033(6) 0.43353(9) 0.0381(3) Uani 1 1 d . . . . .
C9 C 0.7055(2) 0.52895(6) 0.17293(9) 0.0361(3) Uani 1 1 d . . . . .
C19 C 0.4947(2) 0.50268(6) 0.31021(10) 0.0389(3) Uani 1 1 d . . . . .
H19A H 0.379245 0.515376 0.266774 0.047 Uiso 1 1 calc R U . . .
H19B H 0.452935 0.477287 0.364414 0.047 Uiso 1 1 calc R U . . .
C21 C 1.0104(2) 0.62414(7) 0.18790(10) 0.0432(3) Uani 1 1 d . . . . .
C4 C 0.5665(2) 0.38524(6) 0.15117(10) 0.0411(3) Uani 1 1 d . . . . .
C7 C 0.7165(2) 0.41735(6) 0.21970(10) 0.0418(3) Uani 1 1 d . . . . .
C22 C 1.0465(2) 0.56865(7) 0.13590(11) 0.0465(3) Uani 1 1 d . . . . .
H22 H 1.171421 0.563079 0.107191 0.056 Uiso 1 1 calc R U . . .
C13 C 0.4167(2) 0.61211(7) 0.44990(11) 0.0467(3) Uani 1 1 d . . . . .
H13 H 0.308097 0.602882 0.404682 0.056 Uiso 1 1 calc R U . . .
C18 C 0.8146(2) 0.50498(6) 0.34301(10) 0.0402(3) Uani 1 1 d . . . . .
H18A H 0.947347 0.519470 0.325381 0.048 Uiso 1 1 calc R U . . .
H18B H 0.824160 0.479917 0.402477 0.048 Uiso 1 1 calc R U . . .
C23 C 0.9089(2) 0.52581(7) 0.12775(11) 0.0440(3) Uani 1 1 d . . . . .
H23 H 0.940756 0.491922 0.091955 0.053 Uiso 1 1 calc R U . . .
C3 C 0.3630(2) 0.40111(7) 0.13728(11) 0.0467(3) Uani 1 1 d . . . . .
H3 H 0.313640 0.433678 0.171330 0.056 Uiso 1 1 calc R U . . .
C17 C 0.7679(2) 0.60471(7) 0.50219(11) 0.0494(4) Uani 1 1 d . . . . .
H17 H 0.898496 0.590343 0.492884 0.059 Uiso 1 1 calc R U . . .
C14 C 0.3834(3) 0.64748(7) 0.53288(13) 0.0543(4) Uani 1 1 d . . . . .
H14 H 0.252993 0.661669 0.543182 0.065 Uiso 1 1 calc R U . . .
C27 C 0.7903(3) 0.68795(7) 0.27807(12) 0.0514(4) Uani 1 1 d . . . . .
H27 H 0.669376 0.694191 0.310108 0.062 Uiso 1 1 calc R U . . .
C5 C 0.6363(3) 0.33615(7) 0.09969(13) 0.0561(4) Uani 1 1 d . . . . .
H5 H 0.772200 0.324661 0.108927 0.067 Uiso 1 1 calc R U . . .
C16 C 0.7340(3) 0.64026(8) 0.58462(12) 0.0580(4) Uani 1 1 d . . . . .
H16 H 0.841946 0.649742 0.630025 0.070 Uiso 1 1 calc R U . . .
C2 C 0.2332(3) 0.36880(7) 0.07310(13) 0.0546(4) Uani 1 1 d . . . . .
H2 H 0.096480 0.379596 0.064458 0.066 Uiso 1 1 calc R U . . .
C15 C 0.5426(3) 0.66158(7) 0.59983(12) 0.0549(4) Uani 1 1 d . . . . .
H15 H 0.520644 0.685510 0.655290 0.066 Uiso 1 1 calc R U . . .
C24 C 1.1491(3) 0.67084(8) 0.18295(13) 0.0570(4) Uani 1 1 d . . . . .
H24 H 1.270570 0.665229 0.151013 0.068 Uiso 1 1 calc R U . . .
C1 C 0.3046(3) 0.32074(8) 0.02184(13) 0.0627(5) Uani 1 1 d . . . . .
H1A H 0.216684 0.299350 -0.021782 0.075 Uiso 1 1 calc R U . . .
C26 C 0.9287(3) 0.73381(8) 0.27188(14) 0.0671(5) Uani 1 1 d . . . . .
H26 H 0.900329 0.770558 0.299566 0.080 Uiso 1 1 calc R U . . .
C6 C 0.5062(3) 0.30442(8) 0.03526(15) 0.0673(5) Uani 1 1 d . . . . .
H6 H 0.554716 0.271901 0.000763 0.081 Uiso 1 1 calc R U . . .
C25 C 1.1083(3) 0.72512(9) 0.22477(15) 0.0692(5) Uani 1 1 d . . . . .
H25 H 1.202050 0.755853 0.221172 0.083 Uiso 1 1 calc R U . . .

loop_
_atom_site_aniso_label
_atom_site_aniso_U_11
_atom_site_aniso_U_22
_atom_site_aniso_U_33
_atom_site_aniso_U_23
_atom_site_aniso_U_13
_atom_site_aniso_U_12
O1 0.0499(6) 0.0541(6) 0.0311(5) 0.0005(4) -0.0049(4) -0.0011(5)
O2 0.0573(7) 0.0597(7) 0.0764(8) -0.0099(6) -0.0132(6) 0.0224(6)
C8 0.0374(7) 0.0387(7) 0.0333(6) -0.0007(5) 0.0016(5) 0.0037(5)
C10 0.0340(6) 0.0405(7) 0.0302(6) 0.0000(5) 0.0034(5) 0.0046(5)
C11 0.0369(7) 0.0417(7) 0.0296(6) -0.0005(5) 0.0037(5) 0.0003(5)
C20 0.0425(7) 0.0425(7) 0.0329(6) 0.0037(5) 0.0020(5) 0.0006(6)
C12 0.0454(8) 0.0404(7) 0.0288(6) 0.0016(5) 0.0058(5) -0.0020(6)
C9 0.0371(7) 0.0407(7) 0.0303(6) -0.0014(5) 0.0006(5) 0.0038(5)
C19 0.0386(7) 0.0426(7) 0.0360(7) -0.0008(5) 0.0062(5) 0.0000(6)
C21 0.0395(7) 0.0518(8) 0.0384(7) 0.0064(6) 0.0015(6) -0.0003(6)
C4 0.0504(8) 0.0357(7) 0.0377(7) 0.0032(5) 0.0060(6) 0.0013(6)
C7 0.0450(8) 0.0417(7) 0.0388(7) 0.0013(6) 0.0044(6) 0.0079(6)
C22 0.0383(7) 0.0588(9) 0.0432(8) 0.0052(7) 0.0108(6) 0.0089(7)
C13 0.0452(8) 0.0524(8) 0.0430(8) -0.0047(6) 0.0063(6) -0.0001(6)
C18 0.0417(7) 0.0454(7) 0.0329(6) 0.0019(5) -0.0017(5) 0.0046(6)
C23 0.0472(8) 0.0477(8) 0.0380(7) -0.0015(6) 0.0116(6) 0.0089(6)
C3 0.0522(9) 0.0425(8) 0.0452(8) -0.0008(6) 0.0028(6) 0.0002(6)
C17 0.0498(9) 0.0580(9) 0.0402(7) -0.0052(7) -0.0001(6) 0.0017(7)
C14 0.0596(10) 0.0515(9) 0.0533(9) -0.0046(7) 0.0183(8) 0.0059(7)
C27 0.0624(10) 0.0463(8) 0.0465(8) -0.0025(6) 0.0124(7) -0.0033(7)
C5 0.0626(10) 0.0439(8) 0.0626(10) -0.0075(7) 0.0096(8) 0.0054(7)
C16 0.0730(11) 0.0607(10) 0.0391(8) -0.0073(7) -0.0074(7) -0.0027(8)
C2 0.0551(9) 0.0538(9) 0.0544(9) 0.0034(7) -0.0025(7) -0.0086(7)
C15 0.0823(12) 0.0462(8) 0.0373(7) -0.0053(6) 0.0120(8) 0.0011(8)
C24 0.0444(9) 0.0700(11) 0.0570(9) 0.0101(8) 0.0061(7) -0.0093(8)
C1 0.0822(13) 0.0523(9) 0.0530(9) -0.0042(7) -0.0020(9) -0.0192(9)
C26 0.0897(14) 0.0485(9) 0.0643(11) -0.0079(8) 0.0155(10) -0.0151(9)
C6 0.0868(14) 0.0483(9) 0.0676(11) -0.0187(8) 0.0112(10) -0.0037(9)
C25 0.0760(13) 0.0616(11) 0.0706(12) 0.0018(9) 0.0091(10) -0.0260(9)

loop_
_atom_type_symbol
_atom_type_description
_atom_type_scat_dispersion_real
_atom_type_scat_dispersion_imag
_atom_type_scat_source
C C 0.0033 0.0016 'International Tables Vol C Tables 4.2.6.8 and 6.1.1.4'
H H 0.0000 0.0000 'International Tables Vol C Tables 4.2.6.8 and 6.1.1.4'
O O 0.0106 0.0060 'International Tables Vol C Tables 4.2.6.8 and 6.1.1.4'

loop_
_geom_angle_atom_site_label_1
_geom_angle_atom_site_label_2
_geom_angle_atom_site_label_3
_geom_angle
_geom_angle_site_symmetry_1
_geom_angle_site_symmetry_3
_geom_angle_publ_flag
C9 O1 H1 109.5 . . ?
C9 C8 C19 101.89(10) . . ?
C7 C8 C9 116.16(11) . . ?
C7 C8 C19 126.45(12) . . ?
C7 C8 C18 119.04(11) . . ?
C18 C8 C9 100.98(10) . . ?
C18 C8 C19 86.30(10) . . ?
C11 C10 H10 107.7 . . ?
C20 C10 H10 107.7 . . ?
C20 C10 C11 117.50(11) . . ?
C20 C10 C9 116.56(11) . . ?
C9 C10 H10 107.7 . . ?
C9 C10 C11 99.11(10) . . ?
C12 C11 C10 117.91(11) . . ?
C12 C11 C19 121.19(11) . . ?
C12 C11 C18 122.85(11) . . ?
C19 C11 C10 100.44(10) . . ?
C18 C11 C10 101.82(10) . . ?
C18 C11 C19 86.44(10) . . ?
C21 C20 C10 120.93(12) . . ?
C27 C20 C10 120.08(13) . . ?
C27 C20 C21 118.86(14) . . ?
C13 C12 C11 120.65(12) . . ?
C17 C12 C11 121.09(13) . . ?
C17 C12 C13 118.25(13) . . ?
O1 C9 C8 109.01(11) . . ?
O1 C9 C10 111.28(10) . . ?
O1 C9 C23 110.17(11) . . ?
C8 C9 C10 99.01(10) . . ?
C23 C9 C8 111.61(11) . . ?
C23 C9 C10 115.19(11) . . ?
C8 C19 H19A 114.8 . . ?
C8 C19 H19B 114.8 . . ?
C11 C19 C8 82.75(9) . . ?
C11 C19 H19A 114.8 . . ?
C11 C19 H19B 114.8 . . ?
H19A C19 H19B 111.9 . . ?
C20 C21 C22 120.19(13) . . ?
C24 C21 C20 119.27(15) . . ?
C24 C21 C22 120.38(14) . . ?
C3 C4 C7 123.73(13) . . ?
C3 C4 C5 118.70(15) . . ?
C5 C4 C7 117.57(14) . . ?
O2 C7 C8 118.39(13) . . ?
O2 C7 C4 119.44(13) . . ?
C4 C7 C8 122.10(12) . . ?
C21 C22 H22 118.6 . . ?
C23 C22 C21 122.78(13) . . ?
C23 C22 H22 118.6 . . ?
C12 C13 H13 119.6 . . ?
C12 C13 C14 120.78(15) . . ?
C14 C13 H13 119.6 . . ?
C8 C18 C11 83.25(10) . . ?
C8 C18 H18A 114.8 . . ?
C8 C18 H18B 114.8 . . ?
C11 C18 H18A 114.8 . . ?
C11 C18 H18B 114.8 . . ?
H18A C18 H18B 111.8 . . ?
C9 C23 H23 118.2 . . ?
C22 C23 C9 123.51(13) . . ?
C22 C23 H23 118.2 . . ?
C4 C3 H3 119.9 . . ?
C2 C3 C4 120.28(15) . . ?
C2 C3 H3 119.9 . . ?
C12 C17 H17 119.7 . . ?
C12 C17 C16 120.70(15) . . ?
C16 C17 H17 119.7 . . ?
C13 C14 H14 120.0 . . ?
C15 C14 C13 120.09(15) . . ?
C15 C14 H14 120.0 . . ?
C20 C27 H27 119.4 . . ?
C26 C27 C20 121.11(15) . . ?
C26 C27 H27 119.4 . . ?
C4 C5 H5 119.7 . . ?
C6 C5 C4 120.68(17) . . ?
C6 C5 H5 119.7 . . ?
C17 C16 H16 119.8 . . ?
C15 C16 C17 120.48(16) . . ?
C15 C16 H16 119.8 . . ?
C3 C2 H2 119.8 . . ?
C1 C2 C3 120.44(17) . . ?
C1 C2 H2 119.8 . . ?
C14 C15 H15 120.2 . . ?
C16 C15 C14 119.70(14) . . ?
C16 C15 H15 120.2 . . ?
C21 C24 H24 119.6 . . ?
C25 C24 C21 120.83(16) . . ?
C25 C24 H24 119.6 . . ?
C2 C1 H1A 120.1 . . ?
C6 C1 C2 119.83(16) . . ?
C6 C1 H1A 120.1 . . ?
C27 C26 H26 120.0 . . ?
C25 C26 C27 120.00(17) . . ?
C25 C26 H26 120.0 . . ?
C5 C6 H6 120.0 . . ?
C1 C6 C5 120.08(16) . . ?
C1 C6 H6 120.0 . . ?
C24 C25 H25 120.0 . . ?
C26 C25 C24 119.92(16) . . ?
C26 C25 H25 120.0 . . ?

loop_
_geom_bond_atom_site_label_1
_geom_bond_atom_site_label_2
_geom_bond_distance
_geom_bond_site_symmetry_2
_geom_bond_publ_flag
O1 H1 0.8200 . ?
O1 C9 1.4265(16) . ?
O2 C7 1.2160(17) . ?
C8 C9 1.5561(18) . ?
C8 C19 1.5560(18) . ?
C8 C7 1.5019(19) . ?
C8 C18 1.5444(19) . ?
C10 H10 0.9800 . ?
C10 C11 1.5632(17) . ?
C10 C20 1.5040(19) . ?
C10 C9 1.5610(18) . ?
C11 C12 1.4937(18) . ?
C11 C19 1.5500(19) . ?
C11 C18 1.5464(19) . ?
C20 C21 1.4009(19) . ?
C20 C27 1.389(2) . ?
C12 C13 1.386(2) . ?
C12 C17 1.382(2) . ?
C9 C23 1.4924(19) . ?
C19 H19A 0.9700 . ?
C19 H19B 0.9700 . ?
C21 C22 1.455(2) . ?
C21 C24 1.396(2) . ?
C4 C7 1.492(2) . ?
C4 C3 1.385(2) . ?
C4 C5 1.392(2) . ?
C22 H22 0.9300 . ?
C22 C23 1.323(2) . ?
C13 H13 0.9300 . ?
C13 C14 1.386(2) . ?
C18 H18A 0.9700 . ?
C18 H18B 0.9700 . ?
C23 H23 0.9300 . ?
C3 H3 0.9300 . ?
C3 C2 1.381(2) . ?
C17 H17 0.9300 . ?
C17 C16 1.384(2) . ?
C14 H14 0.9300 . ?
C14 C15 1.372(2) . ?
C27 H27 0.9300 . ?
C27 C26 1.382(2) . ?
C5 H5 0.9300 . ?
C5 C6 1.377(3) . ?
C16 H16 0.9300 . ?
C16 C15 1.368(3) . ?
C2 H2 0.9300 . ?
C2 C1 1.376(2) . ?
C15 H15 0.9300 . ?
C24 H24 0.9300 . ?
C24 C25 1.377(3) . ?
C1 H1A 0.9300 . ?
C1 C6 1.375(3) . ?
C26 H26 0.9300 . ?
C26 C25 1.376(3) . ?
C6 H6 0.9300 . ?
C25 H25 0.9300 . ?

loop_
_geom_torsion_atom_site_label_1
_geom_torsion_atom_site_label_2
_geom_torsion_atom_site_label_3
_geom_torsion_atom_site_label_4
_geom_torsion
_geom_torsion_site_symmetry_1
_geom_torsion_site_symmetry_2
_geom_torsion_site_symmetry_3
_geom_torsion_site_symmetry_4
_geom_torsion_publ_flag
O1 C9 C23 C22 121.38(15) . . . . ?
C8 C9 C23 C22 -117.37(15) . . . . ?
C10 C11 C12 C13 80.76(16) . . . . ?
C10 C11 C12 C17 -98.79(16) . . . . ?
C10 C11 C19 C8 67.62(10) . . . . ?
C10 C11 C18 C8 -65.93(11) . . . . ?
C10 C20 C21 C22 1.9(2) . . . . ?
C10 C20 C21 C24 177.24(13) . . . . ?
C10 C20 C27 C26 -176.85(15) . . . . ?
C10 C9 C23 C22 -5.5(2) . . . . ?
C11 C10 C20 C21 108.59(14) . . . . ?
C11 C10 C20 C27 -75.55(17) . . . . ?
C11 C10 C9 O1 116.88(11) . . . . ?
C11 C10 C9 C8 2.31(11) . . . . ?
C11 C10 C9 C23 -116.81(12) . . . . ?
C11 C12 C13 C14 -179.43(14) . . . . ?
C11 C12 C17 C16 179.13(14) . . . . ?
C20 C10 C11 C12 53.09(16) . . . . ?
C20 C10 C11 C19 -172.99(11) . . . . ?
C20 C10 C11 C18 -84.47(13) . . . . ?
C20 C10 C9 O1 -116.04(12) . . . . ?
C20 C10 C9 C8 129.39(11) . . . . ?
C20 C10 C9 C23 10.27(16) . . . . ?
C20 C21 C22 C23 3.8(2) . . . . ?
C20 C21 C24 C25 -0.8(2) . . . . ?
C20 C27 C26 C25 -0.1(3) . . . . ?
C12 C11 C19 C8 -160.47(12) . . . . ?
C12 C11 C18 C8 159.28(12) . . . . ?
C12 C13 C14 C15 0.3(2) . . . . ?
C12 C17 C16 C15 0.3(3) . . . . ?
C9 C8 C19 C11 -66.64(10) . . . . ?
C9 C8 C7 O2 103.81(16) . . . . ?
C9 C8 C7 C4 -73.32(17) . . . . ?
C9 C8 C18 C11 67.55(10) . . . . ?
C9 C10 C11 C12 179.54(11) . . . . ?
C9 C10 C11 C19 -46.54(11) . . . . ?
C9 C10 C11 C18 41.97(12) . . . . ?
C9 C10 C20 C21 -8.79(18) . . . . ?
C9 C10 C20 C27 167.08(12) . . . . ?
C19 C8 C9 O1 -73.99(12) . . . . ?
C19 C8 C9 C10 42.33(12) . . . . ?
C19 C8 C9 C23 164.09(11) . . . . ?
C19 C8 C7 O2 -125.78(16) . . . . ?
C19 C8 C7 C4 57.09(19) . . . . ?
C19 C8 C18 C11 -33.86(9) . . . . ?
C19 C11 C12 C13 -43.33(19) . . . . ?
C19 C11 C12 C17 137.12(14) . . . . ?
C19 C11 C18 C8 34.00(9) . . . . ?
C21 C20 C27 C26 -0.9(2) . . . . ?
C21 C22 C23 C9 -1.7(2) . . . . ?
C21 C24 C25 C26 -0.2(3) . . . . ?
C4 C3 C2 C1 -0.4(2) . . . . ?
C4 C5 C6 C1 -0.6(3) . . . . ?
C7 C8 C9 O1 67.27(14) . . . . ?
C7 C8 C9 C10 -176.41(11) . . . . ?
C7 C8 C9 C23 -54.65(16) . . . . ?
C7 C8 C19 C11 157.66(13) . . . . ?
C7 C8 C18 C11 -164.03(12) . . . . ?
C7 C4 C3 C2 -179.43(14) . . . . ?
C7 C4 C5 C6 179.97(15) . . . . ?
C22 C21 C24 C25 174.58(16) . . . . ?
C13 C12 C17 C16 -0.4(2) . . . . ?
C13 C14 C15 C16 -0.4(3) . . . . ?
C18 C8 C9 O1 -162.48(10) . . . . ?
C18 C8 C9 C10 -46.16(11) . . . . ?
C18 C8 C9 C23 75.60(13) . . . . ?
C18 C8 C19 C11 33.81(9) . . . . ?
C18 C8 C7 O2 -17.2(2) . . . . ?
C18 C8 C7 C4 165.66(12) . . . . ?
C18 C11 C12 C13 -151.07(13) . . . . ?
C18 C11 C12 C17 29.4(2) . . . . ?
C18 C11 C19 C8 -33.75(9) . . . . ?
C3 C4 C7 O2 162.75(15) . . . . ?
C3 C4 C7 C8 -20.2(2) . . . . ?
C3 C4 C5 C6 0.8(2) . . . . ?
C3 C2 C1 C6 0.6(3) . . . . ?
C17 C12 C13 C14 0.1(2) . . . . ?
C17 C16 C15 C14 0.1(3) . . . . ?
C27 C20 C21 C22 -174.06(13) . . . . ?
C27 C20 C21 C24 1.3(2) . . . . ?
C27 C26 C25 C24 0.6(3) . . . . ?
C5 C4 C7 O2 -16.4(2) . . . . ?
C5 C4 C7 C8 160.73(13) . . . . ?
C5 C4 C3 C2 -0.3(2) . . . . ?
C2 C1 C6 C5 -0.1(3) . . . . ?
C24 C21 C22 C23 -171.51(15) . . . . ?
